data_2200766
loop_
_publ_author_name
'Guido J. Rei\&s'
'Marek Masnyk'

_publ_section_title
;
 (2<i>SR</i>,4<i>RS</i>)-(4-Iodo-5,5-dimethyl-2-hexylsulfonyl)benzene
;
_journal_issue 10
_journal_name_full 'Acta Crystallographica Section E'
_journal_page_first o959
_journal_page_last o960
_journal_paper_doi 10.1107/S1600536801015069
_journal_volume 57
_journal_year 2001
_chemical_formula_iupac 'C14 H21 I O2 S'
_chemical_formula_moiety 'C14 H21 I O2 S'
_chemical_formula_sum 'C14 H21 I O2 S'
_chemical_formula_weight 380.27
_chemical_melting_point 347.1(10)
_chemical_name_systematic
;
(2SR,4RS)-(4-Iodo-5,5-dimethyl-2-hexylsulfonyl)benzene
;
_space_group_IT_number 61
_symmetry_cell_setting orthorhombic
_symmetry_space_group_name_Hall '-P 2ac 2ab'
_symmetry_space_group_name_H-M 'P b c a'
_audit_creation_method SHELXL-97
_cell_angle_alpha 90.00
_cell_angle_beta 90.00
_cell_angle_gamma 90.00
_cell_formula_units_Z 8
_cell_length_a 7.6427(14)
_cell_length_b 11.035(2)
_cell_length_c 37.950(5)
_cell_measurement_reflns_used 30
_cell_measurement_temperature 293(2)
_cell_measurement_theta_max 13.81
_cell_measurement_theta_min 7.72
_cell_volume 3200.6(9)
_computing_cell_refinement XSCANS
_computing_data_collection 'XSCANS (Siemens, 1996)'
_computing_data_reduction XSCANS
_computing_molecular_graphics 'DIAMOND (Brandenburg, 1998)'
_computing_publication_material SHELXL97
_computing_structure_refinement 'SHELXL97 (Sheldrick, 1997)'
_computing_structure_solution 'SHELXS97 (Sheldrick, 1997)'
_diffrn_ambient_temperature 293(2)
_diffrn_measured_fraction_theta_full .997
_diffrn_measured_fraction_theta_max .997
_diffrn_measurement_device_type 'Siemens P4'
_diffrn_measurement_method \w
_diffrn_radiation_monochromator graphite
_diffrn_radiation_source 'fine-focus sealed tube'
_diffrn_radiation_type MoK\a
_diffrn_radiation_wavelength .71073
_diffrn_reflns_av_sigmaI/netI .0275
_diffrn_reflns_limit_h_max 9
_diffrn_reflns_limit_h_min 0
_diffrn_reflns_limit_k_max 13
_diffrn_reflns_limit_k_min 0
_diffrn_reflns_limit_l_max 45
_diffrn_reflns_limit_l_min 0
_diffrn_reflns_number 2815
_diffrn_reflns_theta_full 25.04
_diffrn_reflns_theta_max 25.04
_diffrn_reflns_theta_min 2.15
_diffrn_standards_decay_% 0
_diffrn_standards_interval_count 100
_diffrn_standards_number 3
_exptl_absorpt_coefficient_mu 2.125
_exptl_absorpt_correction_T_max .3623
_exptl_absorpt_correction_T_min .2148
_exptl_absorpt_correction_type numerical
_exptl_absorpt_process_details
;
(Stoe & Cie, 1996)
;
_exptl_crystal_colour colourless
_exptl_crystal_density_diffrn 1.578
_exptl_crystal_density_method 'not measured'
_exptl_crystal_description isometric
_exptl_crystal_F_000 1520
_exptl_crystal_size_max .90
_exptl_crystal_size_mid .80
_exptl_crystal_size_min .57
_refine_diff_density_max .548
_refine_diff_density_min -.550
_refine_ls_extinction_coef .00258(8)
_refine_ls_extinction_method SHELXL97
_refine_ls_goodness_of_fit_ref 1.010
_refine_ls_hydrogen_treatment mixed
_refine_ls_matrix_type full
_refine_ls_number_parameters 210
_refine_ls_number_reflns 2815
_refine_ls_number_restraints 0
_refine_ls_restrained_S_all 1.010
_refine_ls_R_factor_all .0722
_refine_ls_R_factor_gt .0374
_refine_ls_shift/su_max .001
_refine_ls_shift/su_mean .000
_refine_ls_structure_factor_coef Fsqd
_refine_ls_weighting_details 'calc w = 1/[\s^2^(Fo^2^)+(0.012P)^2^+9.000P] where P = (Fo^2^+2Fc^2^)/3'
_refine_ls_weighting_scheme calc
_refine_ls_wR_factor_ref .0686
_reflns_number_gt 1891
_reflns_number_total 2815
_reflns_threshold_expression I>2\s(I)
_cod_data_source_file wn6046.cif
_cod_data_source_block 3a
_cod_depositor_comments
;
The following automatic conversions were performed:

'_chemical_melting_point' value '73-75 \%C' was changed to
'347.1(10)' - it was converted from degrees Celsius(C) to Kelvins(K),
the average value was taken and precision was estimated.

Automatic conversion script
Id: cif_fix_values 1646 2011-03-28 12:23:43Z adriana 

The following automatic conversions were performed:

'_chemical_melting_point' value '73-75 \%C' was changed to
'347.1(10)' - it was converted from degrees Celsius(C) to Kelvins(K),
the average value was taken and precision was
estimated.

'_geom_torsion_publ_flag' value 'Y' changed to 'y'
according to /home/saulius/struct/CIF-dictionaries/cif_core.dic
dictionary named 'cif_core.dic' version 2.4.1 from 2010-06-29 (3
times).

Automatic conversion script
Id: cif_fix_values 1715 2011-07-08 13:25:40Z adriana 
;
_cod_original_cell_volume 3200.6(10)
_cod_database_code 2200766
_cod_database_fobs_code 2200766

loop_
_symmetry_equiv_pos_as_xyz
'x, y, z'
'-x+1/2, -y, z+1/2'
'-x, y+1/2, -z+1/2'
'x+1/2, -y+1/2, -z'
'-x, -y, -z'
'x-1/2, y, -z-1/2'
'x, -y-1/2, z-1/2'
'-x-1/2, y-1/2, z'

loop_
_atom_site_label
_atom_site_fract_x
_atom_site_fract_y
_atom_site_fract_z
_atom_site_U_iso_or_equiv
_atom_site_adp_type
_atom_site_calc_flag
_atom_site_refinement_flags
_atom_site_occupancy
_atom_site_disorder_assembly
_atom_site_disorder_group
_atom_site_type_symbol
I1 .13696(4) .80390(4) .415289(9) .06613(16) Uani d . 1 . . I
S1 -.36916(16) .80333(11) .33542(3) .0464(3) Uani d . 1 . . S
O1 -.3582(5) .8880(3) .30673(9) .0660(10) Uani d . 1 . . O
O2 -.4507(4) .8429(3) .36774(9) .0624(10) Uani d . 1 . . O
C1 -.1398(7) .7158(5) .47958(12) .0696(16) Uani d G 1 . . C
H1a -.1793 .6679 .4991 .072(10) Uiso calc R 1 . . H
H1b -.2062 .7895 .4785 .072(10) Uiso calc R 1 . . H
H1c -.0181 .7347 .4826 .072(10) Uiso calc R 1 . . H
C2 -.1650(7) .6444(5) .44536(12) .0522(13) Uani d . 1 . . C
C3 -.1277(6) .7262(4) .41351(12) .0408(10) Uani d . 1 . . C
H3 -.188(5) .802(4) .4151(11) .053 Uiso d . 1 . . H
C4 -.1457(6) .6674(4) .37730(11) .0466(12) Uani d G 1 . . C
H41 -.2525 .6199 .3771 .056(9) Uiso calc R 1 . . H
H42 -.0488 .6117 .3741 .056(9) Uiso calc R 1 . . H
C5 -.1500(6) .7543(4) .34574(11) .0409(11) Uani d . 1 . . C
H5 -.099(6) .837(4) .3523(11) .053 Uiso d . 1 . . H
C6 -.0608(6) .7039(5) .31319(12) .0538(13) Uani d G 1 . . C
H61 -.0786 .7582 .2938 .065(9) Uiso calc R 1 . . H
H62 -.1097 .6261 .3076 .065(9) Uiso calc R 1 . . H
H63 .0622 .6955 .3176 .065(9) Uiso calc R 1 . . H
C7 -.3595(8) .6085(6) .44328(15) .086(2) Uani d G 1 . . C
H71 -.3925 .5669 .4645 .099(12) Uiso calc R 1 . . H
H72 -.3775 .5561 .4234 .099(12) Uiso calc R 1 . . H
H73 -.4298 .6800 .4406 .099(12) Uiso calc R 1 . . H
C8 -.0521(8) .5313(5) .44581(15) .0769(19) Uani d G 1 . . C
H81 -.0822 .4826 .4659 .093(12) Uiso calc R 1 . . H
H82 .0689 .5540 .4472 .093(12) Uiso calc R 1 . . H
H83 -.0717 .4857 .4246 .093(12) Uiso calc R 1 . . H
C11 -.4839(6) .6740(4) .31984(12) .0430(12) Uani d . 1 . . C
C12 -.4752(7) .6433(5) .28446(12) .0553(14) Uani d G 1 . . C
H12 -.4069 .6885 .2690 .067(7) Uiso calc R 1 . . H
C13 -.5689(8) .5454(5) .27249(14) .0687(17) Uani d G 1 . . C
H13 -.5623 .5233 .2489 .067(7) Uiso calc R 1 . . H
C14 -.6727(7) .4797(5) .29532(16) .0643(16) Uani d G 1 . . C
H14 -.7377 .4146 .2869 .067(7) Uiso calc R 1 . . H
C15 -.6805(6) .5098(5) .33030(15) .0594(14) Uani d G 1 . . C
H15 -.7495 .4643 .3456 .067(7) Uiso calc R 1 . . H
C16 -.5864(6) .6074(5) .34308(13) .0521(13) Uani d G 1 . . C
H16 -.5916 .6282 .3668 .067(7) Uiso calc R 1 . . H

loop_
_atom_site_aniso_label
_atom_site_aniso_U_11
_atom_site_aniso_U_22
_atom_site_aniso_U_33
_atom_site_aniso_U_12
_atom_site_aniso_U_13
_atom_site_aniso_U_23
I1 .0485(2) .0921(3) .0578(2) -.0152(2) -.00716(18) -.0001(2)
S1 .0485(6) .0403(6) .0503(6) .0081(6) -.0082(6) -.0003(6)
O1 .076(2) .048(2) .074(2) .001(2) -.019(2) .0213(19)
O2 .058(2) .064(2) .065(2) .0155(19) -.0026(18) -.0211(19)
C1 .077(4) .087(4) .045(3) .005(4) .008(3) .005(3)
C2 .058(3) .058(3) .041(3) .000(3) -.004(2) .007(2)
C3 .039(2) .039(3) .045(2) -.002(2) -.007(2) .000(2)
C4 .052(3) .042(3) .045(3) .005(3) -.012(2) -.001(2)
C5 .042(3) .038(2) .043(3) .001(2) -.006(2) -.002(2)
C6 .054(3) .060(3) .047(3) .010(3) .002(2) .002(3)
C7 .076(4) .114(5) .068(4) -.034(4) -.001(4) .023(4)
C8 .108(5) .064(4) .059(4) .011(4) -.010(4) .014(3)
C11 .040(2) .045(3) .044(3) .006(2) -.007(2) .002(2)
C12 .068(3) .065(4) .033(3) -.006(3) -.006(2) .006(3)
C13 .085(4) .070(4) .050(3) .002(4) -.022(3) -.009(3)
C14 .061(4) .050(3) .082(4) -.001(3) -.032(3) -.009(3)
C15 .047(3) .059(3) .072(4) -.003(3) -.010(3) .012(3)
C16 .044(3) .065(3) .048(3) .005(3) -.005(2) .002(3)

loop_
_atom_type_symbol
_atom_type_description
_atom_type_scat_dispersion_real
_atom_type_scat_dispersion_imag
_atom_type_scat_source
C C .0033 .0016 'International Tables Vol C Tables 4.2.6.8 and 6.1.1.4'
H H .0000 .0000 'International Tables Vol C Tables 4.2.6.8 and 6.1.1.4'
O O .0106 .0060 'International Tables Vol C Tables 4.2.6.8 and 6.1.1.4'
S S .1246 .1234 'International Tables Vol C Tables 4.2.6.8 and 6.1.1.4'
I I -.4742 1.8119 'International Tables Vol C Tables 4.2.6.8 and 6.1.1.4'

loop_
_geom_angle_atom_site_label_1
_geom_angle_atom_site_label_2
_geom_angle_atom_site_label_3
_geom_angle
_geom_angle_publ_flag
O1 S1 O2 118.2(2) y
O1 S1 C11 107.4(2) y
O2 S1 C11 108.2(2) y
O1 S1 C5 107.8(2) y
O2 S1 C5 107.9(2) y
C11 S1 C5 106.9(2) y
C1 C2 C3 110.0(4) y
C1 C2 C8 110.0(4) ?
C3 C2 C8 112.8(4) y
C1 C2 C7 107.3(5) ?
C3 C2 C7 106.9(4) y
C8 C2 C7 109.7(5) ?
C4 C3 C2 116.3(4) y
C4 C3 I1 106.1(3) y
C2 C3 I1 112.1(3) y
C4 C3 H3 113(3) ?
C2 C3 H3 112(3) ?
I1 C3 H3 96(3) ?
C3 C4 C5 116.0(4) y
C3 C4 H41 108.3 ?
C5 C4 H41 108.3 ?
C3 C4 H42 108.3 ?
C5 C4 H42 108.3 ?
H41 C4 H42 107.4 ?
C6 C5 C4 113.4(4) ?
C6 C5 S1 110.5(3) ?
C4 C5 S1 112.1(3) ?
C6 C5 H5 111(3) ?
C4 C5 H5 111(2) ?
S1 C5 H5 98(2) ?
C5 C6 H61 109.5 ?
C5 C6 H62 109.5 ?
H61 C6 H62 109.5 ?
C5 C6 H63 109.5 ?
H61 C6 H63 109.5 ?
H62 C6 H63 109.5 ?
C2 C7 H71 109.5 ?
C2 C7 H72 109.5 ?
H71 C7 H72 109.5 ?
C2 C7 H73 109.5 ?
H71 C7 H73 109.5 ?
H72 C7 H73 109.5 ?
C2 C8 H81 109.5 ?
C2 C8 H82 109.5 ?
H81 C8 H82 109.5 ?
C2 C8 H83 109.5 ?
H81 C8 H83 109.5 ?
H82 C8 H83 109.5 ?
C12 C11 C16 120.8(5) ?
C12 C11 S1 119.7(4) ?
C16 C11 S1 119.5(4) ?
C13 C12 C11 119.2(5) ?
C13 C12 H12 120.4 ?
C11 C12 H12 120.4 ?
C14 C13 C12 120.4(5) ?
C14 C13 H13 119.8 ?
C12 C13 H13 119.8 ?
C15 C14 C13 120.4(5) ?
C15 C14 H14 119.8 ?
C13 C14 H14 119.8 ?
C14 C15 C16 120.4(5) ?
C14 C15 H15 119.8 ?
C16 C15 H15 119.8 ?
C15 C16 C11 118.8(5) ?
C15 C16 H16 120.6 ?
C11 C16 H16 120.6 ?

loop_
_geom_bond_atom_site_label_1
_geom_bond_atom_site_label_2
_geom_bond_site_symmetry_2
_geom_bond_distance
_geom_bond_publ_flag
I1 C3 . 2.198(4) y
S1 O1 . 1.437(3) y
S1 O2 . 1.443(3) y
S1 C11 . 1.776(5) y
S1 C5 . 1.803(5) y
C1 C2 . 1.531(7) ?
C1 H1a . .9600 ?
C1 H1b . .9600 ?
C1 H1c . .9600 ?
C2 C3 . 1.535(6) y
C2 C8 . 1.518(7) ?
C2 C7 . 1.541(7) ?
C3 C4 . 1.526(6) y
C3 H3 . .96(4) ?
C4 C5 . 1.535(6) ?
C4 H41 . .9700 ?
C4 H42 . .9700 ?
C5 C6 . 1.516(6) ?
C5 H5 . 1.02(4) ?
C6 H61 . .9600 ?
C6 H62 . .9600 ?
C6 H63 . .9600 ?
C7 H71 . .9600 ?
C7 H72 . .9600 ?
C7 H73 . .9600 ?
C8 H81 . .9600 ?
C8 H82 . .9600 ?
C8 H83 . .9600 ?
C11 C12 . 1.386(6) ?
C11 C16 . 1.389(6) ?
C12 C13 . 1.373(7) ?
C12 H12 . .9300 ?
C13 C14 . 1.381(8) ?
C13 H13 . .9300 ?
C14 C15 . 1.370(7) ?
C14 H14 . .9300 ?
C15 C16 . 1.383(7) ?
C15 H15 . .9300 ?
C16 H16 . .9300 ?

loop_
_geom_torsion_atom_site_label_1
_geom_torsion_atom_site_label_2
_geom_torsion_atom_site_label_3
_geom_torsion_atom_site_label_4
_geom_torsion
_geom_torsion_publ_flag
C1 C2 C3 C4 179.5(4) y
C8 C2 C3 C4 56.3(6) y
C7 C2 C3 C4 -64.4(6) y
C1 C2 C3 I1 57.2(5) y
C8 C2 C3 I1 -66.0(5) y
C7 C2 C3 I1 173.4(4) y
C2 C3 C4 C5 166.5(4) y
I1 C3 C4 C5 -68.1(4) y
C3 C4 C5 C6 144.9(4) y
C3 C4 C5 S1 -89.1(4) ?
O1 S1 C5 C6 -55.0(4) ?
O2 S1 C5 C6 176.4(3) ?
C11 S1 C5 C6 60.2(4) ?
O1 S1 C5 C4 177.4(3) ?
O2 S1 C5 C4 48.8(4) ?
C11 S1 C5 C4 -67.4(4) ?
O1 S1 C11 C12 28.9(5) ?
O2 S1 C11 C12 157.6(4) ?
C5 S1 C11 C12 -86.5(4) ?
O1 S1 C11 C16 -148.8(4) ?
O2 S1 C11 C16 -20.1(4) ?
C5 S1 C11 C16 95.8(4) ?
C16 C11 C12 C13 -.3(7) ?
S1 C11 C12 C13 -178.0(4) ?
C11 C12 C13 C14 1.1(8) ?
C12 C13 C14 C15 -1.4(8) ?
C13 C14 C15 C16 .9(8) ?
C14 C15 C16 C11 -.1(7) ?
C12 C11 C16 C15 -.2(7) ?
S1 C11 C16 C15 177.5(4) ?
